data_4082206
loop_
_publ_author_name
'Kaplan, Peter T.'
'Xu, Long'
'Chen, Bo'
'McGarry, Katherine R.'
'Yu, Siqi'
'Wang, Huan'
'Vicic, David A.'

_publ_section_title
;
 Mild, Safe, and Versatile Reagents for (CF2)nTransfer and the
 Construction of Fluoroalkyl-Containing Rings
;
_journal_issue 24
_journal_name_full Organometallics
_journal_page_first 7552
_journal_paper_doi 10.1021/om401016k
_journal_volume 32
_journal_year 2013
_chemical_formula_sum 'C8 H6 F8 N2 Ni'
_chemical_formula_weight 340.86
_chemical_name_systematic
; 
 ? 
;
_space_group_IT_number 61
_symmetry_cell_setting orthorhombic
_symmetry_space_group_name_Hall '-P 2ac 2ab'
_symmetry_space_group_name_H-M 'P b c a'
_atom_sites_solution_hydrogens geom
_atom_sites_solution_primary direct
_atom_sites_solution_secondary difmap
_audit_creation_method SHELXL-97
_cell_angle_alpha 90.00
_cell_angle_beta 90.00
_cell_angle_gamma 90.00
_cell_formula_units_Z 8
_cell_length_a 13.142(3)
_cell_length_b 10.518(2)
_cell_length_c 17.372(3)
_cell_measurement_temperature 100(2)
_cell_volume 2401.3(8)
_computing_structure_refinement 'SHELXL-97 (Sheldrick, 2008)'
_computing_structure_solution 'SHELXS-97 (Sheldrick, 2008)'
_diffrn_ambient_temperature 100(2)
_diffrn_measured_fraction_theta_full 0.987
_diffrn_measured_fraction_theta_max 0.987
_diffrn_radiation_monochromator graphite
_diffrn_radiation_source 'fine-focus sealed tube'
_diffrn_radiation_type MoK\a
_diffrn_radiation_wavelength 0.71073
_diffrn_reflns_av_R_equivalents 0.0428
_diffrn_reflns_av_sigmaI/netI 0.0253
_diffrn_reflns_limit_h_max 16
_diffrn_reflns_limit_h_min -15
_diffrn_reflns_limit_k_max 13
_diffrn_reflns_limit_k_min -12
_diffrn_reflns_limit_l_max 21
_diffrn_reflns_limit_l_min -21
_diffrn_reflns_number 17572
_diffrn_reflns_theta_full 26.36
_diffrn_reflns_theta_max 26.36
_diffrn_reflns_theta_min 3.41
_exptl_absorpt_coefficient_mu 1.705
_exptl_absorpt_correction_T_max 0.6468
_exptl_absorpt_correction_T_min 0.4037
_exptl_absorpt_correction_type multi-scan
_exptl_absorpt_process_details Bruker
_exptl_crystal_colour orange
_exptl_crystal_density_diffrn 1.886
_exptl_crystal_density_method 'not measured'
_exptl_crystal_description block
_exptl_crystal_F_000 1344
_exptl_crystal_size_max 0.65
_exptl_crystal_size_mid 0.53
_exptl_crystal_size_min 0.28
_refine_diff_density_max 0.965
_refine_diff_density_min -0.708
_refine_diff_density_rms 0.120
_refine_ls_extinction_method none
_refine_ls_goodness_of_fit_ref 1.204
_refine_ls_hydrogen_treatment mixed
_refine_ls_matrix_type full
_refine_ls_number_parameters 196
_refine_ls_number_reflns 2416
_refine_ls_number_restraints 0
_refine_ls_restrained_S_all 1.204
_refine_ls_R_factor_all 0.0741
_refine_ls_R_factor_gt 0.0623
_refine_ls_shift/su_max 0.001
_refine_ls_shift/su_mean 0.000
_refine_ls_structure_factor_coef Fsqd
_refine_ls_weighting_details 'calc w=1/[\s^2^(Fo^2^)+(0.0116P)^2^+17.3871P] where P=(Fo^2^+2Fc^2^)/3'
_refine_ls_weighting_scheme calc
_refine_ls_wR_factor_gt 0.1248
_refine_ls_wR_factor_ref 0.1307
_reflns_number_gt 2032
_reflns_number_total 2416
_reflns_threshold_expression >2sigma(I)
_cod_data_source_file om401016k_si_002.cif
_cod_data_source_block Compound10
_cod_depositor_comments
;
The following automatic conversions were performed:

'_exptl_absorpt_correction_type' value 'Multi-scan' changed to
'multi-scan' according to
/home/saulius/struct/CIF-dictionaries/cif_core.dic dictionary named
'cif_core.dic' version 2.4.2 from 2011-04-26.

Automatic conversion script
Id: cif_fix_values 1891 2012-01-12 08:04:46Z andrius 
;
_cod_original_cell_volume 2401.2(8)
_cod_original_sg_symbol_H-M Pbca
_cod_database_code 4082206

loop_
_symmetry_equiv_pos_as_xyz
'x, y, z'
'-x+1/2, -y, z+1/2'
'-x, y+1/2, -z+1/2'
'x+1/2, -y+1/2, -z'
'-x, -y, -z'
'x-1/2, y, -z-1/2'
'x, -y-1/2, z-1/2'
'-x-1/2, y-1/2, z'

loop_
_atom_site_label
_atom_site_type_symbol
_atom_site_fract_x
_atom_site_fract_y
_atom_site_fract_z
_atom_site_U_iso_or_equiv
_atom_site_adp_type
_atom_site_occupancy
_atom_site_symmetry_multiplicity
_atom_site_calc_flag
Ni1 Ni 0.10470(5) 0.59566(6) 0.92930(4) 0.02448(19) Uani 1 1 d
N1 N 0.1229(3) 0.4281(4) 0.8904(3) 0.0316(10) Uani 1 1 d
N2 N 0.1666(3) 0.5480(4) 1.0237(3) 0.0299(10) Uani 1 1 d
F1 F -0.0442(2) 0.5932(3) 0.81947(19) 0.0400(8) Uani 1 1 d
F2 F 0.1070(3) 0.6220(3) 0.77096(17) 0.0388(8) Uani 1 1 d
F3 F 0.1194(3) 0.8539(3) 0.8117(2) 0.0500(9) Uani 1 1 d
F4 F -0.0409(3) 0.8336(3) 0.7825(2) 0.0491(9) Uani 1 1 d
F5 F -0.0904(2) 0.7938(3) 0.9303(2) 0.0467(9) Uani 1 1 d
F6 F 0.0081(3) 0.9618(3) 0.9221(2) 0.0463(9) Uani 1 1 d
F7 F 0.0435(3) 0.7702(3) 1.03966(19) 0.0392(8) Uani 1 1 d
F8 F 0.1696(2) 0.8329(3) 0.9692(2) 0.0415(8) Uani 1 1 d
C1 C 0.0484(4) 0.6505(5) 0.8347(3) 0.0300(11) Uani 1 1 d
C2 C 0.0301(5) 0.7945(5) 0.8325(3) 0.0379(13) Uani 1 1 d
C3 C 0.0071(5) 0.8342(5) 0.9145(4) 0.0399(14) Uani 1 1 d
C4 C 0.0819(4) 0.7625(5) 0.9654(3) 0.0295(11) Uani 1 1 d
C5 C 0.1349(4) 0.3234(5) 0.8752(3) 0.0297(11) Uani 1 1 d
C6 C 0.1497(5) 0.1895(6) 0.8566(4) 0.0385(14) Uani 1 1 d
C7 C 0.2093(4) 0.5104(5) 1.0762(3) 0.0323(12) Uani 1 1 d
C8 C 0.2645(5) 0.4617(9) 1.1421(4) 0.0465(17) Uani 1 1 d
H6 H 0.321(6) 0.459(7) 1.142(4) 0.05(2) Uiso 1 1 d
H3 H 0.149(5) 0.142(6) 0.904(4) 0.040(17) Uiso 1 1 d
H2 H 0.084(7) 0.161(9) 0.834(5) 0.09(3) Uiso 1 1 d
H5 H 0.240(9) 0.376(11) 1.154(6) 0.14(4) Uiso 1 1 d
H4 H 0.254(6) 0.532(8) 1.176(4) 0.07(2) Uiso 1 1 d
H1 H 0.202(8) 0.186(9) 0.835(5) 0.10(4) Uiso 1 1 d

loop_
_atom_site_aniso_label
_atom_site_aniso_U_11
_atom_site_aniso_U_22
_atom_site_aniso_U_33
_atom_site_aniso_U_23
_atom_site_aniso_U_13
_atom_site_aniso_U_12
Ni1 0.0221(3) 0.0240(3) 0.0274(3) -0.0001(3) -0.0013(3) 0.0011(3)
N1 0.032(2) 0.027(3) 0.035(2) 0.0035(19) -0.0049(19) -0.001(2)
N2 0.024(2) 0.027(2) 0.039(3) -0.001(2) 0.003(2) 0.0010(18)
F1 0.0317(17) 0.0447(19) 0.0437(18) 0.0069(15) -0.0131(14) -0.0097(16)
F2 0.046(2) 0.0430(19) 0.0271(16) -0.0016(13) 0.0070(14) 0.0057(16)
F3 0.066(2) 0.042(2) 0.043(2) 0.0051(16) 0.0106(18) -0.0124(19)
F4 0.067(2) 0.041(2) 0.0389(18) 0.0026(16) -0.0178(18) 0.0170(18)
F5 0.0308(17) 0.053(2) 0.057(2) 0.0009(18) 0.0020(16) 0.0101(16)
F6 0.070(2) 0.0245(17) 0.0444(19) -0.0032(15) -0.0001(18) 0.0090(17)
F7 0.0409(18) 0.0384(18) 0.0382(17) -0.0034(15) 0.0091(15) 0.0047(15)
F8 0.0347(18) 0.0384(19) 0.051(2) -0.0096(16) 0.0027(15) -0.0130(15)
C1 0.029(3) 0.025(3) 0.036(3) -0.001(2) 0.002(2) -0.001(2)
C2 0.043(3) 0.030(3) 0.040(3) 0.004(2) -0.006(3) 0.006(3)
C3 0.044(3) 0.028(3) 0.047(3) -0.003(3) -0.001(3) 0.003(3)
C4 0.032(3) 0.030(3) 0.027(3) -0.002(2) 0.004(2) -0.001(2)
C5 0.026(3) 0.034(3) 0.030(3) 0.001(2) -0.002(2) 0.002(2)
C6 0.036(3) 0.032(3) 0.048(4) -0.002(3) -0.003(3) 0.003(3)
C7 0.030(3) 0.033(3) 0.034(3) 0.003(2) -0.002(2) 0.002(2)
C8 0.028(4) 0.068(5) 0.044(4) 0.013(4) -0.013(3) -0.001(3)

loop_
_atom_type_symbol
_atom_type_description
_atom_type_scat_dispersion_real
_atom_type_scat_dispersion_imag
_atom_type_scat_source
C C 0.0033 0.0016 'International Tables Vol C Tables 4.2.6.8 and 6.1.1.4'
H H 0.0000 0.0000 'International Tables Vol C Tables 4.2.6.8 and 6.1.1.4'
N N 0.0061 0.0033 'International Tables Vol C Tables 4.2.6.8 and 6.1.1.4'
F F 0.0171 0.0103 'International Tables Vol C Tables 4.2.6.8 and 6.1.1.4'
Ni Ni 0.3393 1.1124 'International Tables Vol C Tables 4.2.6.8 and 6.1.1.4'

loop_
_geom_angle_atom_site_label_1
_geom_angle_atom_site_label_2
_geom_angle_atom_site_label_3
_geom_angle
C4 Ni1 C1 86.7(2)
C4 Ni1 N2 91.5(2)
C1 Ni1 N2 176.8(2)
C4 Ni1 N1 177.7(2)
C1 Ni1 N1 91.3(2)
N2 Ni1 N1 90.49(19)
C5 N1 Ni1 172.5(5)
C7 N2 Ni1 173.0(5)
F2 C1 F1 104.0(4)
F2 C1 C2 106.4(4)
F1 C1 C2 106.7(4)
F2 C1 Ni1 114.3(4)
F1 C1 Ni1 112.2(3)
C2 C1 Ni1 112.6(4)
F4 C2 F3 106.5(5)
F4 C2 C3 112.8(5)
F3 C2 C3 106.9(5)
F4 C2 C1 115.4(5)
F3 C2 C1 108.7(5)
C3 C2 C1 106.2(5)
F6 C3 F5 107.2(5)
F6 C3 C2 111.3(5)
F5 C3 C2 106.7(5)
F6 C3 C4 115.5(5)
F5 C3 C4 109.4(5)
C2 C3 C4 106.4(5)
F8 C4 F7 103.2(4)
F8 C4 C3 107.6(4)
F7 C4 C3 106.1(4)
F8 C4 Ni1 112.6(3)
F7 C4 Ni1 114.9(4)
C3 C4 Ni1 111.7(4)
N1 C5 C6 179.5(7)
C5 C6 H3 109(4)
C5 C6 H2 105(5)
H3 C6 H2 100(6)
C5 C6 H1 105(7)
H3 C6 H1 112(8)
H2 C6 H1 124(8)
N2 C7 C8 179.2(7)
C7 C8 H6 121(6)
C7 C8 H5 109(7)
H6 C8 H5 107(9)
C7 C8 H4 98(5)
H6 C8 H4 99(7)
H5 C8 H4 122(8)

loop_
_geom_bond_atom_site_label_1
_geom_bond_atom_site_label_2
_geom_bond_distance
Ni1 C4 1.887(5)
Ni1 C1 1.893(5)
Ni1 N2 1.898(5)
Ni1 N1 1.903(5)
N1 C5 1.143(7)
N2 C7 1.143(7)
F1 C1 1.383(6)
F2 C1 1.381(6)
F3 C2 1.378(7)
F4 C2 1.339(7)
F5 C3 1.378(7)
F6 C3 1.349(6)
F7 C4 1.387(6)
F8 C4 1.372(6)
C1 C2 1.534(8)
C2 C3 1.515(8)
C3 C4 1.522(8)
C5 C6 1.459(8)
C6 H3 0.96(7)
C6 H2 1.00(10)
C6 H1 0.79(10)
C7 C8 1.448(8)
C8 H6 0.75(8)
C8 H5 0.97(12)
C8 H4 0.96(8)
